data_7706333
loop_
_publ_author_name
'Deorukhkar, Neel'
'Besnard, C\'eline'
'Gu\'en\'ee, Laure'
'Piguet, Claude'

_publ_section_title
;
 Tuning spin-crossover transition temperatures in non-symmetrical
 homoleptic meridional/facial [Fe(didentate)<sub>3</sub>]<sup>2+</sup>
 complexes: what for and who cares about it?
;
_journal_issue 4
_journal_name_full 'Dalton transactions (Cambridge, England : 2003)'
_journal_page_first 1206
_journal_page_last 1223
_journal_paper_doi 10.1039/d0dt03828h
_journal_volume 50
_journal_year 2021
_chemical_formula_moiety 'C36 H30 N12 Zn, 2(Cl O4), 2.502(C2 H3 N)'
_chemical_formula_sum 'C41.01 H37.51 Cl2 N14.5 O8 Zn'
_chemical_formula_weight 997.69
_space_group_crystal_system triclinic
_space_group_IT_number 2
_space_group_name_Hall '-P 1'
_space_group_name_H-M_alt 'P -1'
_atom_sites_solution_hydrogens geom
_atom_sites_solution_primary direct
_atom_sites_solution_secondary difmap
_audit_creation_date 2020-10-12
_audit_creation_method
;
Olex2 1.3
(compiled 2020.07.31 svn.rc2a77460 for OlexSys, GUI svn.r6145)
;
_audit_update_record
;
2020-10-30 deposited with the CCDC.	2020-12-15 downloaded from the CCDC.
;
_cell_angle_alpha 62.805(4)
_cell_angle_beta 69.432(4)
_cell_angle_gamma 70.165(4)
_cell_formula_units_Z 2
_cell_length_a 12.7622(7)
_cell_length_b 14.6333(6)
_cell_length_c 14.8701(5)
_cell_measurement_reflns_used 8280
_cell_measurement_temperature 180.00(10)
_cell_measurement_theta_max 68.6740
_cell_measurement_theta_min 3.8350
_cell_volume 2258.7(2)
_computing_cell_refinement 'CrysAlisPro 1.171.38.43d (Rigaku OD, 2015)'
_computing_data_collection 'CrysAlisPro 1.171.38.43d (Rigaku OD, 2015)'
_computing_data_reduction 'CrysAlisPro 1.171.38.43d (Rigaku OD, 2015)'
_computing_molecular_graphics 'Olex2 1.3 (Dolomanov et al., 2009)'
_computing_publication_material 'Olex2 1.3 (Dolomanov et al., 2009)'
_computing_structure_refinement 'SHELXL 2018/3 (Sheldrick, 2015)'
_computing_structure_solution 'ShelXS (Sheldrick, 2015)'
_diffrn_ambient_environment N~2~
_diffrn_ambient_temperature 180.00(10)
_diffrn_detector 'CCD plate'
_diffrn_detector_area_resol_mean 10.4670
_diffrn_detector_type Atlas
_diffrn_measured_fraction_theta_full 0.997
_diffrn_measured_fraction_theta_max 0.983
_diffrn_measurement_details
;
List of Runs (angles in degrees, time in seconds):

  # Type    Start    End  Width  t~exp~   \w     \q     \k     \f   Frames
#--------------------------------------------------------------------------
  1  \w   -116.00 -78.00   1.00    1.00    --  -38.13 -38.00  60.00   38
  2  \w   -104.00 -28.00   1.00    1.00    --  -38.13 -38.00 150.00   76
  3  \w    -58.00  -7.00   1.00    1.00    --  -38.13 -38.00  60.00   51
  4  \w    -88.00  -6.00   1.00    1.00    --  -38.13 125.00   0.00   82
  5  \w    -73.00  38.00   1.00    1.00    --  -38.13  77.00 -90.00  111
  6  \w      1.00  27.00   1.00    1.00    --   38.13 -99.00   0.00   26
  7  \w     88.00 149.00   1.00    4.00    --  100.00 178.00  90.00   61
  8  \w    115.00 145.00   1.00    4.00    --  100.00 178.00  30.00   30
  9  \w    101.00 173.00   1.00    4.00    --  100.00 111.00  30.00   72
 10  \w     76.00 117.00   1.00    4.00    --  100.00 178.00-150.00   41
 11  \w    100.00 131.00   1.00    4.00    --  100.00 111.00 -90.00   31
 12  \w     20.00 112.00   1.00    4.00    --  100.00-111.00-150.00   92
 13  \w    128.00 160.00   1.00    4.00    --  100.00 111.00 -30.00   32
 14  \w     58.00  84.00   1.00    4.00    --  100.00 178.00 150.00   26
 15  \w     25.00  84.00   1.00    4.00    --  100.00 -61.00 -90.00   59
 16  \w    100.00 172.00   1.00    4.00    --  100.00 111.00   0.00   72
 17  \w     66.00 146.00   1.00    4.00    --  100.00 178.00-120.00   80
 18  \w    103.00 133.00   1.00    4.00    --  100.00 -61.00 -90.00   30
 19  \w     92.00 148.00   1.00    4.00    --  100.00 178.00-180.00   56
 20  \w     73.00  98.00   1.00    4.00    --  100.00 178.00   0.00   25
 21  \w     20.00  51.00   1.00    4.00    --  100.00-111.00  60.00   31
 22  \w     71.00 109.00   1.00    4.00    --  100.00-111.00  60.00   38
 23  \w     69.00 159.00   1.00    4.00    --  100.00  45.00  90.00   90
 24  \w     65.00 176.00   1.00    4.00    --  100.00  30.00   0.00  111
;
_diffrn_measurement_device 'four-circle diffractometer'
_diffrn_measurement_device_type 'SuperNova, Dual, Cu at zero, Atlas'
_diffrn_measurement_method '\w scans'
_diffrn_orient_matrix_type 'CrysAlisPro convention (1999,Acta A55,543-557)'
_diffrn_orient_matrix_UB_11 -0.0778164000
_diffrn_orient_matrix_UB_12 0.1105938000
_diffrn_orient_matrix_UB_13 -0.0334363000
_diffrn_orient_matrix_UB_21 0.1042685000
_diffrn_orient_matrix_UB_22 0.0495486000
_diffrn_orient_matrix_UB_23 -0.0372104000
_diffrn_orient_matrix_UB_31 0.0223376000
_diffrn_orient_matrix_UB_32 0.0002573000
_diffrn_orient_matrix_UB_33 -0.1088771000
_diffrn_radiation_monochromator mirror
_diffrn_radiation_probe x-ray
_diffrn_radiation_type 'Cu K\a'
_diffrn_radiation_wavelength 1.54184
_diffrn_reflns_av_R_equivalents 0.0154
_diffrn_reflns_av_unetI/netI 0.0193
_diffrn_reflns_Laue_measured_fraction_full 0.997
_diffrn_reflns_Laue_measured_fraction_max 0.983
_diffrn_reflns_limit_h_max 15
_diffrn_reflns_limit_h_min -15
_diffrn_reflns_limit_k_max 16
_diffrn_reflns_limit_k_min -17
_diffrn_reflns_limit_l_max 13
_diffrn_reflns_limit_l_min -17
_diffrn_reflns_number 17214
_diffrn_reflns_point_group_measured_fraction_full 0.997
_diffrn_reflns_point_group_measured_fraction_max 0.983
_diffrn_reflns_theta_full 67.500
_diffrn_reflns_theta_max 68.893
_diffrn_reflns_theta_min 3.477
_diffrn_source 'micro-focus sealed X-ray tube'
_diffrn_source_type 'SuperNova (Cu) X-ray Source'
_exptl_absorpt_coefficient_mu 2.428
_exptl_absorpt_correction_T_max 1.000
_exptl_absorpt_correction_T_min 0.470
_exptl_absorpt_correction_type gaussian
_exptl_absorpt_process_details
;
CrysAlisPro 1.171.38.43d (Rigaku Oxford Diffraction, 2015)
Numerical absorption correction based on gaussian integration over
			a multifaceted crystal model
Empirical absorption correction using spherical harmonics,
 implemented in SCALE3 ABSPACK scaling algorithm.
;
_exptl_crystal_colour colourless
_exptl_crystal_colour_primary colourless
_exptl_crystal_density_diffrn 1.467
_exptl_crystal_description prism
_exptl_crystal_F_000 1026
_exptl_crystal_size_max 0.354
_exptl_crystal_size_mid 0.281
_exptl_crystal_size_min 0.232
_refine_diff_density_max 0.710
_refine_diff_density_min -0.821
_refine_diff_density_rms 0.079
_refine_ls_extinction_method none
_refine_ls_goodness_of_fit_ref 1.061
_refine_ls_hydrogen_treatment constr
_refine_ls_matrix_type full
_refine_ls_number_parameters 610
_refine_ls_number_reflns 8245
_refine_ls_number_restraints 10
_refine_ls_restrained_S_all 1.065
_refine_ls_R_factor_all 0.0751
_refine_ls_R_factor_gt 0.0689
_refine_ls_shift/su_max 0.001
_refine_ls_shift/su_mean 0.000
_refine_ls_structure_factor_coef Fsqd
_refine_ls_weighting_details 'w=1/[\s^2^(Fo^2^)+(0.0946P)^2^+2.9823P] where P=(Fo^2^+2Fc^2^)/3'
_refine_ls_weighting_scheme calc
_refine_ls_wR_factor_gt 0.1910
_refine_ls_wR_factor_ref 0.1970
_reflns_Friedel_coverage 0.000
_reflns_number_gt 7283
_reflns_number_total 8245
_reflns_threshold_expression 'I > 2\s(I)'
_cod_data_source_file d0dt03828h2.cif
_cod_data_source_block 1_ZnL6ClO4
_cod_depositor_comments 'Adding full bibliography for 7706322--7706338.cif.'
_cod_original_formula_sum 'C41.01 H37.51 Cl2 N14.50 O8 Zn'
_cod_database_code 7706333
_shelx_shelxl_version_number 2018/3
_chemical_oxdiff_formula 'C41.5 H38.25 Cl2 N14.5 O8 Zn'
_shelx_space_group_comment
;
The symmetry employed for this shelxl refinement is uniquely defined
by the following loop, which should always be used as a source of
symmetry information in preference to the above space-group names.
They are only intended as comments.
;
_reflns_odcompleteness_completeness 99.89
_reflns_odcompleteness_iscentric 1
_reflns_odcompleteness_theta 66.97
_olex2_refinement_description
;
1. Fixed Uiso
 At 1.2 times of:
  All C(H) groups
 At 1.5 times of:
  All C(H,H,H) groups
2. Restrained distances
 C42A-C41A
 1.54 with sigma of 0.02
 N43A-C41A
 1.16 with sigma of 0.02
 N43B-C42B
 1.16 with sigma of 0.02
 C42B-C41B
 1.54 with sigma of 0.02
 C42C-C41C
 1.54 with sigma of 0.02
 N44-C42C
 1.16 with sigma of 0.02
 C42A-N43A
 2.7 with sigma of 0.04
 C41B-N43B
 2.7 with sigma of 0.04
 C41C-N44
 2.7 with sigma of 0.04
3. Uiso/Uaniso restraints and constraints
Uanis(C31A) = Uanis(C31B)
Uanis(C30B) = Uanis(C29B) = Uanis(C28B) = Uanis(C27B) = Uanis(C26B) =
Uanis(C25B) = Uanis(C30A) = Uanis(C29A) = Uanis(C28A) = Uanis(C27A) =
Uanis(C26A) = Uanis(C25A)
Uanis(N12A) = Uanis(N11A) = Uanis(N12B) = Uanis(N11B)
Uanis(N10A) = Uanis(N9A) = Uanis(N10B) = Uanis(N9B)
Uanis(C32B) = Uanis(C32A)
Uanis(N12A) = Uanis(C34A) = Uanis(C35A) = Uanis(C36A) = Uanis(N11A) =
Uanis(C33A) = Uanis(N12B) = Uanis(C36B) = Uanis(C35B) = Uanis(C34B) =
Uanis(N11B) = Uanis(C33B)
Uiso(C42A) = Uiso(C41A) = Uiso(C41B) = Uiso(C42B) = Uiso(C41C) = Uiso(C42C)
Uiso(N43A) = Uiso(N43B) = Uiso(N44)
Uanis(Zn1A) = Uanis(Zn1B)
4. Others
 1*[Sof(N43A)+Sof(C41A)+Sof(C42A)+Sof(H42A)+Sof(H42B)+Sof(H42C)]+1*[Sof(N43B)+
 Sof(C41B)+Sof(H41A)+Sof(H41B)+Sof(H41C)+Sof(C42B)]+1*[Sof(N44)+Sof(C41C)+
 Sof(H41D)+Sof(H41E)+Sof(H41F)+Sof(C42C)]=0.5 with esd of 0.001
 Sof(Zn1B)=Sof(N9B)=Sof(N10B)=Sof(N11B)=Sof(N12B)=Sof(C25B)=Sof(C26B)=
 Sof(H26B)=Sof(C27B)=Sof(H27B)=Sof(C28B)=Sof(H28B)=Sof(C29B)=Sof(H29B)=
 Sof(C30B)=Sof(C31B)=Sof(C32B)=Sof(H32D)=Sof(H32E)=Sof(H32F)=Sof(C33B)=
 Sof(C34B)=Sof(H34B)=Sof(C35B)=Sof(H35B)=Sof(C36B)=Sof(H36B)=1-FVAR(1)
 Sof(Zn1A)=Sof(N9A)=Sof(N10A)=Sof(N11A)=Sof(N12A)=Sof(C25A)=Sof(C26A)=
 Sof(H26A)=Sof(C27A)=Sof(H27A)=Sof(C28A)=Sof(H28A)=Sof(C29A)=Sof(H29A)=
 Sof(C30A)=Sof(C31A)=Sof(C32A)=Sof(H32A)=Sof(H32B)=Sof(H32C)=Sof(C33A)=
 Sof(C34A)=Sof(H34A)=Sof(C35A)=Sof(H35A)=Sof(C36A)=Sof(H36A)=FVAR(1)
 Sof(N43A)=Sof(C41A)=Sof(C42A)=Sof(H42A)=Sof(H42B)=Sof(H42C)=FVAR(2)
 Sof(N43B)=Sof(C41B)=Sof(H41A)=Sof(H41B)=Sof(H41C)=Sof(C42B)=FVAR(3)
 Sof(N44)=Sof(C41C)=Sof(H41D)=Sof(H41E)=Sof(H41F)=Sof(C42C)=FVAR(4)
5.a Aromatic/amide H refined with riding coordinates:
 C2(H2), C3(H3), C4(H4), C5(H5), C10(H10), C11(H11), C12(H12), C14(H14),
 C15(H15), C16(H16), C17(H17), C22(H22), C23(H23), C24(H24), C26A(H26A),
 C27A(H27A), C28A(H28A), C29A(H29A), C34A(H34A), C35A(H35A), C36A(H36A),
 C26B(H26B), C27B(H27B), C28B(H28B), C29B(H29B), C34B(H34B), C35B(H35B),
 C36B(H36B)
5.b Idealised Me refined with everything fixed:
 C42A(H42A,H42B,H42C), C41B(H41A,H41B,H41C), C41C(H41D,H41E,H41F)
5.c Idealised Me refined as rotating group:
 C8(H8A,H8B,H8C), C20(H20A,H20B,H20C), C32A(H32A,H32B,H32C), C32B(H32D,H32E,
 H32F), C38(H38A,H38B,H38C), C40(H40A,H40B,H40C)
;
_olex2_submission_special_instructions 'No special instructions were received'
_oxdiff_exptl_absorpt_empirical_details
;
Empirical correction (ABSPACK) includes:
- Absorption correction using spherical harmonics
- Frame scaling
;
_oxdiff_exptl_absorpt_empirical_full_max 1.254
_oxdiff_exptl_absorpt_empirical_full_min 0.892

loop_
_space_group_symop_operation_xyz
'x, y, z'
'-x, -y, -z'

loop_
_atom_site_label
_atom_site_type_symbol
_atom_site_fract_x
_atom_site_fract_y
_atom_site_fract_z
_atom_site_U_iso_or_equiv
_atom_site_adp_type
_atom_site_occupancy
_atom_site_site_symmetry_order
_atom_site_calc_flag
_atom_site_refinement_flags_posn
_atom_site_refinement_flags_adp
_atom_site_refinement_flags_occupancy
_atom_site_disorder_assembly
_atom_site_disorder_group
Zn1A Zn 0.38119(16) 0.34213(14) 0.33934(14) 0.0445(3) Uani 0.5563(17) 1 d . . P A 1
Zn1B Zn 0.3605(2) 0.33537(19) 0.31960(19) 0.0445(3) Uani 0.4437(17) 1 d . . P A 2
N1 N 0.3091(3) 0.2025(2) 0.4387(3) 0.0611(8) Uani 1 1 d . . . . .
N2 N 0.3207(3) 0.0551(2) 0.5812(2) 0.0508(7) Uani 1 1 d . . . . .
N3 N 0.5029(3) 0.2461(2) 0.4233(2) 0.0548(7) Uani 1 1 d . . . . .
N4 N 0.5443(3) 0.0863(2) 0.5656(2) 0.0585(8) Uani 1 1 d . . . . .
N5 N 0.4578(3) 0.2950(2) 0.2015(2) 0.0519(7) Uani 1 1 d . . . . .
N6 N 0.5989(3) 0.3075(2) 0.0587(2) 0.0526(7) Uani 1 1 d . . . . .
N7 N 0.4826(3) 0.4571(2) 0.2244(2) 0.0598(8) Uani 1 1 d . . . . .
N8 N 0.6088(3) 0.5061(2) 0.0570(2) 0.0534(7) Uani 1 1 d . . . . .
C1 C 0.2121(3) 0.1643(3) 0.4690(3) 0.0648(11) Uani 1 1 d . . . . .
C2 C 0.1182(4) 0.2006(4) 0.4242(4) 0.0918(18) Uani 1 1 d . . . . .
H2 H 0.113670 0.261587 0.362051 0.110 Uiso 1 1 calc R U . . .
C3 C 0.0340(4) 0.1451(5) 0.4734(4) 0.105(2) Uani 1 1 d . . . . .
H3 H -0.031444 0.169018 0.445647 0.126 Uiso 1 1 calc R U . . .
C4 C 0.0409(4) 0.0533(5) 0.5640(4) 0.0923(18) Uani 1 1 d . . . . .
H4 H -0.020201 0.017220 0.595887 0.111 Uiso 1 1 calc R U . . .
C5 C 0.1331(4) 0.0142(4) 0.6078(3) 0.0680(11) Uani 1 1 d . . . . .
H5 H 0.138529 -0.048609 0.668207 0.082 Uiso 1 1 calc R U . . .
C6 C 0.2181(3) 0.0720(3) 0.5585(3) 0.0561(9) Uani 1 1 d . . . . .
C7 C 0.3705(3) 0.1361(3) 0.5082(3) 0.0498(8) Uani 1 1 d . . . . .
C8 C 0.3572(3) -0.0305(3) 0.6729(3) 0.0556(9) Uani 1 1 d . . . . .
H8A H 0.440775 -0.054136 0.655962 0.083 Uiso 1 1 calc R U . . .
H8B H 0.321318 -0.089161 0.694876 0.083 Uiso 1 1 calc R U . . .
H8C H 0.334157 -0.005471 0.729427 0.083 Uiso 1 1 calc R U . . .
C9 C 0.4793(3) 0.1557(3) 0.5002(3) 0.0496(8) Uani 1 1 d . . . . .
C10 C 0.6416(4) 0.1115(3) 0.5529(3) 0.0635(10) Uani 1 1 d . . . . .
H10 H 0.690944 0.064300 0.598119 0.076 Uiso 1 1 calc R U . . .
C11 C 0.6726(4) 0.2026(3) 0.4775(3) 0.0625(10) Uani 1 1 d . . . . .
H11 H 0.741264 0.219645 0.470575 0.075 Uiso 1 1 calc R U . . .
C12 C 0.6014(4) 0.2680(3) 0.4127(3) 0.0607(10) Uani 1 1 d . . . . .
H12 H 0.622081 0.330824 0.358470 0.073 Uiso 1 1 calc R U . . .
C13 C 0.4682(4) 0.2150(3) 0.1715(3) 0.0574(9) Uani 1 1 d . . . . .
C14 C 0.4049(4) 0.1375(4) 0.2147(4) 0.0736(13) Uani 1 1 d . . . . .
H14 H 0.344640 0.131561 0.275512 0.088 Uiso 1 1 calc R U . . .
C15 C 0.4346(6) 0.0696(4) 0.1641(4) 0.0943(18) Uani 1 1 d . . . . .
H15 H 0.393517 0.015668 0.191066 0.113 Uiso 1 1 calc R U . . .
C16 C 0.5234(7) 0.0785(5) 0.0742(5) 0.102(2) Uani 1 1 d . . . . .
H16 H 0.541091 0.030219 0.042120 0.122 Uiso 1 1 calc R U . . .
C17 C 0.5852(5) 0.1544(4) 0.0316(4) 0.0826(15) Uani 1 1 d . . . . .
H17 H 0.645049 0.160582 -0.029555 0.099 Uiso 1 1 calc R U . . .
C18 C 0.5564(4) 0.2222(3) 0.0821(3) 0.0601(10) Uani 1 1 d . . . . .
C19 C 0.5368(3) 0.3477(3) 0.1316(3) 0.0466(7) Uani 1 1 d . . . . .
C20 C 0.6978(4) 0.3397(4) -0.0267(3) 0.0652(10) Uani 1 1 d . . . . .
H20A H 0.674942 0.412683 -0.073273 0.098 Uiso 1 1 calc R U . . .
H20B H 0.724985 0.293857 -0.065634 0.098 Uiso 1 1 calc R U . . .
H20C H 0.759323 0.333894 0.001807 0.098 Uiso 1 1 calc R U . . .
C21 C 0.5454(3) 0.4429(3) 0.1367(3) 0.0482(8) Uani 1 1 d . . . . .
C22 C 0.6099(4) 0.5911(3) 0.0683(3) 0.0606(10) Uani 1 1 d . . . . .
H22 H 0.655683 0.638211 0.013962 0.073 Uiso 1 1 calc R U . . .
C23 C 0.5483(4) 0.6136(3) 0.1544(3) 0.0689(11) Uani 1 1 d . . . . .
H23 H 0.549891 0.675089 0.160173 0.083 Uiso 1 1 calc R U . . .
C24 C 0.4844(5) 0.5436(3) 0.2318(3) 0.0712(12) Uani 1 1 d . . . . .
H24 H 0.440218 0.557240 0.292476 0.085 Uiso 1 1 calc R U . . .
N9A N 0.2272(5) 0.4474(4) 0.3187(4) 0.0493(7) Uani 0.5563(17) 1 d . . P A 1
N10A N 0.0811(5) 0.5755(4) 0.3459(4) 0.0493(7) Uani 0.5563(17) 1 d . . P A 1
N11A N 0.3266(6) 0.4351(5) 0.4596(4) 0.0570(6) Uani 0.5563(17) 1 d . . P A 1
N12A N 0.1673(6) 0.5495(5) 0.5143(5) 0.0570(6) Uani 0.5563(17) 1 d . . P A 1
C25A C 0.1549(9) 0.4769(8) 0.2523(6) 0.0570(6) Uani 0.5563(17) 1 d . . P A 1
C26A C 0.1722(8) 0.4333(6) 0.1791(6) 0.0570(6) Uani 0.5563(17) 1 d . . P A 1
H26A H 0.234574 0.378310 0.168119 0.068 Uiso 0.5563(17) 1 calc R U P A 1
C27A C 0.0882(11) 0.4806(7) 0.1273(8) 0.0570(6) Uani 0.5563(17) 1 d . . P A 1
H27A H 0.096851 0.457072 0.074664 0.068 Uiso 0.5563(17) 1 calc R U P A 1
C28A C -0.0054(7) 0.5553(6) 0.1380(6) 0.0570(6) Uani 0.5563(17) 1 d . . P A 1
H28A H -0.061697 0.577975 0.099743 0.068 Uiso 0.5563(17) 1 calc R U P A 1
C29A C -0.0162(7) 0.5988(6) 0.2096(5) 0.0570(6) Uani 0.5563(17) 1 d . . P A 1
H29A H -0.078082 0.655544 0.216938 0.068 Uiso 0.5563(17) 1 calc R U P A 1
C30A C 0.0655(7) 0.5573(6) 0.2695(6) 0.0570(6) Uani 0.5563(17) 1 d . . P A 1
C31A C 0.1801(17) 0.5151(14) 0.3660(17) 0.042(2) Uani 0.5563(17) 1 d . . P A 1
C32A C 0.005(4) 0.660(4) 0.374(3) 0.065(5) Uani 0.5563(17) 1 d . . P A 1
H32A H -0.067585 0.676759 0.354451 0.098 Uiso 0.5563(17) 1 calc R U P A 1
H32B H 0.039067 0.722140 0.336504 0.098 Uiso 0.5563(17) 1 calc R U P A 1
H32C H -0.009966 0.640107 0.448678 0.098 Uiso 0.5563(17) 1 calc R U P A 1
C33A C 0.2254(8) 0.4970(7) 0.4537(6) 0.0570(6) Uani 0.5563(17) 1 d . . P A 1
C34A C 0.2012(7) 0.5491(6) 0.5850(6) 0.0570(6) Uani 0.5563(17) 1 d . . P A 1
H34A H 0.159865 0.592549 0.623489 0.068 Uiso 0.5563(17) 1 calc R U P A 1
C35A C 0.3005(7) 0.4818(7) 0.6004(6) 0.0570(6) Uani 0.5563(17) 1 d . . P A 1
H35A H 0.324656 0.468907 0.659487 0.068 Uiso 0.5563(17) 1 calc R U P A 1
C36A C 0.3774(7) 0.4246(6) 0.5295(6) 0.0570(6) Uani 0.5563(17) 1 d . . P A 1
H36A H 0.453159 0.385690 0.534229 0.068 Uiso 0.5563(17) 1 calc R U P A 1
N9B N 0.2600(6) 0.4412(5) 0.3933(5) 0.0493(7) Uani 0.4437(17) 1 d . . P A 2
N10B N 0.1088(6) 0.5724(5) 0.4077(5) 0.0493(7) Uani 0.4437(17) 1 d . . P A 2
N11B N 0.2163(7) 0.4193(6) 0.2425(5) 0.0570(6) Uani 0.4437(17) 1 d . . P A 2
N12B N 0.0517(8) 0.5573(7) 0.2387(6) 0.0570(6) Uani 0.4437(17) 1 d . . P A 2
C25B C 0.2583(11) 0.4707(8) 0.4715(8) 0.0570(6) Uani 0.4437(17) 1 d . . P A 2
C26B C 0.3331(9) 0.4304(8) 0.5350(8) 0.0570(6) Uani 0.4437(17) 1 d . . P A 2
H26B H 0.386391 0.366747 0.534476 0.068 Uiso 0.4437(17) 1 calc R U P A 2
C27B C 0.3398(9) 0.4712(9) 0.5986(8) 0.0570(6) Uani 0.4437(17) 1 d . . P A 2
H27B H 0.402628 0.455152 0.627413 0.068 Uiso 0.4437(17) 1 calc R U P A 2
C28B C 0.2266(9) 0.5470(7) 0.6138(7) 0.0570(6) Uani 0.4437(17) 1 d . . P A 2
H28B H 0.208490 0.565406 0.671895 0.068 Uiso 0.4437(17) 1 calc R U P A 2
C29B C 0.1410(9) 0.5961(8) 0.5514(7) 0.0570(6) Uani 0.4437(17) 1 d . . P A 2
H29B H 0.078058 0.651360 0.560692 0.068 Uiso 0.4437(17) 1 calc R U P A 2
C30B C 0.1589(9) 0.5552(8) 0.4764(8) 0.0570(6) Uani 0.4437(17) 1 d . . P A 2
C31B C 0.163(2) 0.4973(19) 0.365(2) 0.042(2) Uani 0.4437(17) 1 d . . P A 2
C32B C 0.007(4) 0.658(5) 0.394(4) 0.065(5) Uani 0.4437(17) 1 d . . P A 2
H32D H -0.055981 0.638047 0.455055 0.098 Uiso 0.4437(17) 1 calc R U P A 2
H32E H -0.014585 0.670407 0.331744 0.098 Uiso 0.4437(17) 1 calc R U P A 2
H32F H 0.024175 0.721706 0.386405 0.098 Uiso 0.4437(17) 1 calc R U P A 2
C33B C 0.1452(12) 0.4919(9) 0.2715(8) 0.0570(6) Uani 0.4437(17) 1 d . . P A 2
C34B C 0.1925(10) 0.4037(8) 0.1690(8) 0.0570(6) Uani 0.4437(17) 1 d . . P A 2
H34B H 0.244966 0.350875 0.145273 0.068 Uiso 0.4437(17) 1 calc R U P A 2
C35B C 0.0965(14) 0.4591(9) 0.1249(10) 0.0570(6) Uani 0.4437(17) 1 d . . P A 2
H35B H 0.077369 0.443452 0.078002 0.068 Uiso 0.4437(17) 1 calc R U P A 2
C36B C 0.0305(9) 0.5443(8) 0.1619(7) 0.0570(6) Uani 0.4437(17) 1 d . . P A 2
H36B H -0.030328 0.593133 0.130673 0.068 Uiso 0.4437(17) 1 calc R U P A 2
Cl1 Cl 0.69631(10) 0.21764(8) 0.71856(8) 0.0686(3) Uani 1 1 d . . . . .
O1 O 0.6173(4) 0.2930(3) 0.6549(3) 0.0971(12) Uani 1 1 d . . . . .
O2 O 0.6393(5) 0.1416(4) 0.8058(3) 0.1159(16) Uani 1 1 d . . . . .
O3 O 0.7354(3) 0.2713(3) 0.7564(3) 0.0841(10) Uani 1 1 d . . . . .
O4 O 0.7888(3) 0.1665(3) 0.6592(3) 0.1001(12) Uani 1 1 d . . . . .
Cl2 Cl 0.84225(11) 0.31350(11) 0.19590(9) 0.0895(4) Uani 1 1 d . . . . .
O5 O 0.9017(3) 0.2578(4) 0.2770(3) 0.1052(14) Uani 1 1 d . . . . .
O6 O 0.7697(4) 0.4110(3) 0.2082(4) 0.1268(19) Uani 1 1 d . . . . .
O7 O 0.7668(4) 0.2546(3) 0.2076(3) 0.0925(11) Uani 1 1 d . . . . .
O8 O 0.9189(4) 0.3366(5) 0.0977(3) 0.157(3) Uani 1 1 d . . . . .
N13 N 0.2165(6) 0.2502(5) 0.0154(6) 0.147(3) Uani 1 1 d . . . . .
C37 C 0.1771(6) 0.1882(5) 0.0863(6) 0.108(2) Uani 1 1 d . . . . .
C38 C 0.1270(7) 0.1092(7) 0.1772(7) 0.154(4) Uani 1 1 d . . . . .
H38A H 0.083845 0.079428 0.158057 0.232 Uiso 1 1 calc R U . . .
H38B H 0.075208 0.140565 0.227134 0.232 Uiso 1 1 calc R U . . .
H38C H 0.187600 0.053416 0.208672 0.232 Uiso 1 1 calc R U . . .
N14 N 0.2387(7) 0.2118(6) 0.6843(6) 0.136(2) Uani 1 1 d . . . . .
C39 C 0.2911(7) 0.2037(5) 0.7358(7) 0.102(2) Uani 1 1 d . . . . .
C40 C 0.3567(11) 0.1950(9) 0.7983(10) 0.189(5) Uani 1 1 d . . . . .
H40A H 0.436487 0.194981 0.758816 0.283 Uiso 1 1 calc R U . . .
H40B H 0.353235 0.129290 0.859827 0.283 Uiso 1 1 calc R U . . .
H40C H 0.326582 0.254743 0.820123 0.283 Uiso 1 1 calc R U . . .
N43A N 1.017(4) -0.004(3) 0.065(2) 0.115(6) Uiso 0.162(7) 1 d D . P B -1
C41A C 0.986(3) 0.044(3) -0.013(2) 0.072(3) Uiso 0.162(7) 1 d D . P B -1
C42A C 0.960(3) 0.117(2) -0.121(2) 0.072(3) Uiso 0.162(7) 1 d D . P B -1
H42A H 1.030879 0.114158 -0.175466 0.108 Uiso 0.1621 1 calc . U P B -1
H42B H 0.929068 0.189012 -0.124601 0.108 Uiso 0.1621 1 calc . U P B -1
H42C H 0.903875 0.093090 -0.132120 0.108 Uiso 0.1621 1 calc . U P B -1
N43B N 1.069(4) -0.037(2) 0.047(3) 0.115(6) Uiso 0.155(6) 1 d D . P C -2
C41B C 0.984(3) 0.155(2) -0.072(2) 0.072(3) Uiso 0.155(6) 1 d D . P C -2
H41A H 1.032599 0.153333 -0.138803 0.108 Uiso 0.1553 1 calc . U P C -2
H41B H 0.985028 0.218260 -0.065206 0.108 Uiso 0.1553 1 calc . U P C -2
H41C H 0.905170 0.155485 -0.067042 0.108 Uiso 0.1553 1 calc . U P C -2
C42B C 1.029(3) 0.058(2) 0.016(2) 0.072(3) Uiso 0.155(6) 1 d D . P C -2
N44 N 1.110(2) 0.013(3) -0.012(3) 0.115(6) Uiso 0.185(6) 1 d D . P D -3
C41C C 0.910(2) 0.032(2) 0.0960(19) 0.072(3) Uiso 0.185(6) 1 d D . P D -3
H41D H 0.845911 0.082000 0.065818 0.108 Uiso 0.1848 1 calc . U P D -3
H41E H 0.938445 0.065566 0.124718 0.108 Uiso 0.1848 1 calc . U P D -3
H41F H 0.884979 -0.030782 0.151474 0.108 Uiso 0.1848 1 calc . U P D -3
C42C C 1.010(2) 0.001(5) 0.009(3) 0.072(3) Uiso 0.185(6) 1 d D . P D -3

loop_
_atom_site_aniso_label
_atom_site_aniso_U_11
_atom_site_aniso_U_22
_atom_site_aniso_U_33
_atom_site_aniso_U_23
_atom_site_aniso_U_13
_atom_site_aniso_U_12
Zn1A 0.0554(7) 0.0339(4) 0.0407(7) -0.0044(4) -0.0189(4) -0.0121(4)
Zn1B 0.0554(7) 0.0339(4) 0.0407(7) -0.0044(4) -0.0189(4) -0.0121(4)
N1 0.0560(18) 0.0402(15) 0.0548(18) 0.0016(13) -0.0085(14) -0.0052(13)
N2 0.0538(16) 0.0371(14) 0.0448(15) -0.0026(12) -0.0114(12) -0.0091(12)
N3 0.074(2) 0.0399(15) 0.0440(15) -0.0109(12) -0.0070(14) -0.0185(14)
N4 0.070(2) 0.0464(16) 0.0514(17) -0.0072(14) -0.0147(15) -0.0197(15)
N5 0.0574(17) 0.0438(15) 0.0465(15) 0.0006(12) -0.0234(13) -0.0153(13)
N6 0.0698(19) 0.0497(16) 0.0432(15) -0.0096(13) -0.0221(14) -0.0208(14)
N7 0.074(2) 0.0336(14) 0.0515(17) -0.0041(12) -0.0099(15) -0.0100(14)
N8 0.0655(18) 0.0484(16) 0.0433(15) -0.0039(13) -0.0186(13) -0.0222(14)
C1 0.049(2) 0.052(2) 0.054(2) 0.0061(17) -0.0074(16) -0.0062(16)
C2 0.057(2) 0.084(3) 0.069(3) 0.024(2) -0.019(2) -0.010(2)
C3 0.059(3) 0.118(5) 0.078(3) 0.026(3) -0.029(2) -0.024(3)
C4 0.059(3) 0.110(4) 0.065(3) 0.017(3) -0.021(2) -0.034(3)
C5 0.056(2) 0.068(3) 0.052(2) 0.0033(19) -0.0116(17) -0.0195(19)
C6 0.0509(19) 0.0480(19) 0.0467(19) -0.0026(15) -0.0100(15) -0.0078(15)
C7 0.0551(19) 0.0337(16) 0.0424(17) -0.0056(13) -0.0058(15) -0.0070(14)
C8 0.067(2) 0.0403(17) 0.0461(19) 0.0016(14) -0.0186(17) -0.0158(16)
C9 0.060(2) 0.0386(16) 0.0429(17) -0.0122(14) -0.0070(15) -0.0125(15)
C10 0.076(3) 0.060(2) 0.053(2) -0.0117(18) -0.0163(19) -0.026(2)
C11 0.080(3) 0.065(2) 0.049(2) -0.0192(18) -0.0078(19) -0.034(2)
C12 0.085(3) 0.052(2) 0.0440(19) -0.0139(16) -0.0044(18) -0.032(2)
C13 0.075(2) 0.0482(19) 0.054(2) -0.0006(16) -0.0378(19) -0.0222(18)
C14 0.093(3) 0.065(3) 0.067(3) 0.003(2) -0.040(2) -0.041(2)
C15 0.146(5) 0.081(3) 0.084(3) -0.006(3) -0.053(4) -0.067(4)
C16 0.171(6) 0.092(4) 0.077(3) -0.023(3) -0.043(4) -0.066(4)
C17 0.130(4) 0.080(3) 0.061(3) -0.023(2) -0.033(3) -0.045(3)
C18 0.085(3) 0.055(2) 0.049(2) -0.0059(16) -0.0320(19) -0.028(2)
C19 0.0534(18) 0.0417(17) 0.0405(16) -0.0025(13) -0.0218(14) -0.0131(14)
C20 0.076(3) 0.069(3) 0.051(2) -0.0212(19) -0.0080(19) -0.026(2)
C21 0.0547(19) 0.0397(17) 0.0408(17) -0.0023(13) -0.0197(15) -0.0089(14)
C22 0.082(3) 0.048(2) 0.050(2) -0.0021(16) -0.0225(19) -0.0286(19)
C23 0.106(3) 0.0402(19) 0.056(2) -0.0068(17) -0.025(2) -0.020(2)
C24 0.104(3) 0.0381(19) 0.051(2) -0.0081(16) -0.009(2) -0.013(2)
N9A 0.0612(17) 0.0399(14) 0.0443(15) -0.0155(13) -0.0072(13) -0.0141(13)
N10A 0.0612(17) 0.0399(14) 0.0443(15) -0.0155(13) -0.0072(13) -0.0141(13)
N11A 0.0757(15) 0.0581(13) 0.0420(11) -0.0097(10) -0.0213(11) -0.0258(12)
N12A 0.0757(15) 0.0581(13) 0.0420(11) -0.0097(10) -0.0213(11) -0.0258(12)
C25A 0.0728(16) 0.0567(14) 0.0450(12) -0.0130(11) -0.0175(11) -0.0235(13)
C26A 0.0728(16) 0.0567(14) 0.0450(12) -0.0130(11) -0.0175(11) -0.0235(13)
C27A 0.0728(16) 0.0567(14) 0.0450(12) -0.0130(11) -0.0175(11) -0.0235(13)
C28A 0.0728(16) 0.0567(14) 0.0450(12) -0.0130(11) -0.0175(11) -0.0235(13)
C29A 0.0728(16) 0.0567(14) 0.0450(12) -0.0130(11) -0.0175(11) -0.0235(13)
C30A 0.0728(16) 0.0567(14) 0.0450(12) -0.0130(11) -0.0175(11) -0.0235(13)
C31A 0.053(6) 0.026(6) 0.050(2) -0.010(4) 0.000(4) -0.032(3)
C32A 0.066(3) 0.060(3) 0.066(14) -0.035(8) -0.004(6) -0.005(2)
C33A 0.0757(15) 0.0581(13) 0.0420(11) -0.0097(10) -0.0213(11) -0.0258(12)
C34A 0.0757(15) 0.0581(13) 0.0420(11) -0.0097(10) -0.0213(11) -0.0258(12)
C35A 0.0757(15) 0.0581(13) 0.0420(11) -0.0097(10) -0.0213(11) -0.0258(12)
C36A 0.0757(15) 0.0581(13) 0.0420(11) -0.0097(10) -0.0213(11) -0.0258(12)
N9B 0.0612(17) 0.0399(14) 0.0443(15) -0.0155(13) -0.0072(13) -0.0141(13)
N10B 0.0612(17) 0.0399(14) 0.0443(15) -0.0155(13) -0.0072(13) -0.0141(13)
N11B 0.0757(15) 0.0581(13) 0.0420(11) -0.0097(10) -0.0213(11) -0.0258(12)
N12B 0.0757(15) 0.0581(13) 0.0420(11) -0.0097(10) -0.0213(11) -0.0258(12)
C25B 0.0728(16) 0.0567(14) 0.0450(12) -0.0130(11) -0.0175(11) -0.0235(13)
C26B 0.0728(16) 0.0567(14) 0.0450(12) -0.0130(11) -0.0175(11) -0.0235(13)
C27B 0.0728(16) 0.0567(14) 0.0450(12) -0.0130(11) -0.0175(11) -0.0235(13)
C28B 0.0728(16) 0.0567(14) 0.0450(12) -0.0130(11) -0.0175(11) -0.0235(13)
C29B 0.0728(16) 0.0567(14) 0.0450(12) -0.0130(11) -0.0175(11) -0.0235(13)
C30B 0.0728(16) 0.0567(14) 0.0450(12) -0.0130(11) -0.0175(11) -0.0235(13)
C31B 0.053(6) 0.026(6) 0.050(2) -0.010(4) 0.000(4) -0.032(3)
C32B 0.066(3) 0.060(3) 0.066(14) -0.035(8) -0.004(6) -0.005(2)
C33B 0.0757(15) 0.0581(13) 0.0420(11) -0.0097(10) -0.0213(11) -0.0258(12)
C34B 0.0757(15) 0.0581(13) 0.0420(11) -0.0097(10) -0.0213(11) -0.0258(12)
C35B 0.0757(15) 0.0581(13) 0.0420(11) -0.0097(10) -0.0213(11) -0.0258(12)
C36B 0.0757(15) 0.0581(13) 0.0420(11) -0.0097(10) -0.0213(11) -0.0258(12)
Cl1 0.0838(7) 0.0662(6) 0.0653(6) -0.0346(5) 0.0016(5) -0.0337(5)
O1 0.105(3) 0.091(3) 0.113(3) -0.060(2) -0.042(2) 0.006(2)
O2 0.174(4) 0.115(3) 0.086(2) -0.041(2) 0.011(3) -0.103(3)
O3 0.095(2) 0.086(2) 0.093(2) -0.0437(19) -0.0082(19) -0.0462(19)
O4 0.100(3) 0.111(3) 0.088(2) -0.061(2) -0.016(2) 0.006(2)
Cl2 0.0761(7) 0.0998(9) 0.0602(6) 0.0244(6) -0.0352(5) -0.0394(7)
O5 0.095(3) 0.120(3) 0.072(2) 0.006(2) -0.051(2) -0.017(2)
O6 0.127(3) 0.074(2) 0.163(4) 0.021(3) -0.093(3) -0.035(2)
O7 0.107(3) 0.094(3) 0.069(2) -0.0074(18) -0.0278(19) -0.039(2)
O8 0.108(3) 0.243(7) 0.063(2) 0.024(3) -0.023(2) -0.086(4)
N13 0.133(5) 0.109(4) 0.166(6) -0.006(4) -0.016(5) -0.073(4)
C37 0.092(4) 0.090(4) 0.126(5) -0.022(4) -0.013(4) -0.041(3)
C38 0.112(5) 0.130(6) 0.143(7) 0.013(5) -0.005(5) -0.053(5)
N14 0.123(5) 0.128(5) 0.142(6) -0.073(5) -0.003(4) -0.011(4)
C39 0.097(5) 0.075(4) 0.121(6) -0.052(4) 0.014(4) -0.024(3)
C40 0.210(11) 0.159(9) 0.249(14) -0.078(9) -0.100(11) -0.054(9)

loop_
_atom_type_symbol
_atom_type_description
_atom_type_scat_dispersion_real
_atom_type_scat_dispersion_imag
_atom_type_scat_source
C C 0.0181 0.0091 'International Tables Vol C Tables 4.2.6.8 and 6.1.1.4'
H H 0.0000 0.0000 'International Tables Vol C Tables 4.2.6.8 and 6.1.1.4'
Cl Cl 0.3639 0.7018 'International Tables Vol C Tables 4.2.6.8 and 6.1.1.4'
N N 0.0311 0.0180 'International Tables Vol C Tables 4.2.6.8 and 6.1.1.4'
O O 0.0492 0.0322 'International Tables Vol C Tables 4.2.6.8 and 6.1.1.4'
Zn Zn -1.5491 0.6778 'International Tables Vol C Tables 4.2.6.8 and 6.1.1.4'

loop_
_exptl_crystal_face_index_h
_exptl_crystal_face_index_k
_exptl_crystal_face_index_l
_exptl_crystal_face_perp_dist
0 0 -1 0.0748
0 -1 0 0.0876
6 7 8 0.0638
1 0 0 0.1909
0 1 0 0.1591
-4 -3 -5 0.1495
-1 0 0 0.0816

loop_
_geom_angle_atom_site_label_1
_geom_angle_atom_site_label_2
_geom_angle_atom_site_label_3
_geom_angle
_geom_angle_site_symmetry_1
_geom_angle_site_symmetry_3
_geom_angle_publ_flag
N1 Zn1A N5 94.23(14) . . ?
N1 Zn1A N11A 101.95(18) . . ?
N3 Zn1A N1 77.93(14) . . ?
N3 Zn1A N5 98.29(14) . . ?
N3 Zn1A N7 96.78(14) . . ?
N3 Zn1A N9A 153.69(19) . . ?
N3 Zn1A N11A 83.45(18) . . ?
N5 Zn1A N11A 163.71(18) . . ?
N7 Zn1A N1 166.88(16) . . ?
N7 Zn1A N5 74.49(13) . . ?
N7 Zn1A N11A 89.22(17) . . ?
N9A Zn1A N1 96.45(18) . . ?
N9A Zn1A N5 107.80(17) . . ?
N9A Zn1A N7 93.45(18) . . ?
N9A Zn1A N11A 72.5(2) . . ?
N1 Zn1B N3 72.34(14) . . ?
N1 Zn1B N7 154.67(16) . . ?
N1 Zn1B N9B 96.6(2) . . ?
N1 Zn1B N11B 104.5(2) . . ?
N5 Zn1B N1 107.21(17) . . ?
N5 Zn1B N3 94.90(15) . . ?
N5 Zn1B N7 75.40(15) . . ?
N5 Zn1B N9B 155.5(2) . . ?
N5 Zn1B N11B 92.0(2) . . ?
N7 Zn1B N3 82.34(12) . . ?
N9B Zn1B N3 97.8(2) . . ?
N9B Zn1B N7 85.6(2) . . ?
N9B Zn1B N11B 76.1(3) . . ?
N11B Zn1B N3 173.0(3) . . ?
N11B Zn1B N7 100.6(2) . . ?
C1 N1 Zn1A 142.8(3) . . ?
C1 N1 Zn1B 132.3(3) . . ?
C7 N1 Zn1A 110.3(3) . . ?
C7 N1 Zn1B 122.0(3) . . ?
C7 N1 C1 105.6(3) . . ?
C6 N2 C8 123.8(3) . . ?
C7 N2 C6 106.4(3) . . ?
C7 N2 C8 129.6(3) . . ?
C9 N3 Zn1A 117.4(3) . . ?
C9 N3 Zn1B 111.9(3) . . ?
C9 N3 C12 116.3(3) . . ?
C12 N3 Zn1A 126.1(3) . . ?
C12 N3 Zn1B 131.6(3) . . ?
C9 N4 C10 115.7(3) . . ?
C13 N5 Zn1A 141.0(3) . . ?
C13 N5 Zn1B 134.1(3) . . ?
C19 N5 Zn1A 112.3(2) . . ?
C19 N5 Zn1B 120.7(3) . . ?
C19 N5 C13 105.1(3) . . ?
C18 N6 C20 124.2(3) . . ?
C19 N6 C18 106.5(3) . . ?
C19 N6 C20 129.2(3) . . ?
C21 N7 Zn1A 118.1(3) . . ?
C21 N7 Zn1B 109.5(2) . . ?
C24 N7 Zn1A 125.5(3) . . ?
C24 N7 Zn1B 132.7(3) . . ?
C24 N7 C21 116.4(3) . . ?
C21 N8 C22 115.0(3) . . ?
N1 C1 C2 131.1(4) . . ?
N1 C1 C6 109.0(3) . . ?
C6 C1 C2 119.9(4) . . ?
C1 C2 H2 121.4 . . ?
C3 C2 C1 117.3(4) . . ?
C3 C2 H2 121.4 . . ?
C2 C3 H3 119.0 . . ?
C2 C3 C4 122.0(5) . . ?
C4 C3 H3 119.0 . . ?
C3 C4 H4 119.0 . . ?
C5 C4 C3 122.0(5) . . ?
C5 C4 H4 119.0 . . ?
C4 C5 H5 122.0 . . ?
C4 C5 C6 115.9(4) . . ?
C6 C5 H5 122.0 . . ?
N2 C6 C1 106.2(3) . . ?
N2 C6 C5 130.9(3) . . ?
C5 C6 C1 122.9(4) . . ?
N1 C7 N2 112.8(3) . . ?
N1 C7 C9 119.8(3) . . ?
N2 C7 C9 127.5(3) . . ?
N2 C8 H8A 109.5 . . ?
N2 C8 H8B 109.5 . . ?
N2 C8 H8C 109.5 . . ?
H8A C8 H8B 109.5 . . ?
H8A C8 H8C 109.5 . . ?
H8B C8 H8C 109.5 . . ?
N3 C9 C7 113.8(3) . . ?
N4 C9 N3 126.2(4) . . ?
N4 C9 C7 120.0(3) . . ?
N4 C10 H10 118.8 . . ?
N4 C10 C11 122.5(4) . . ?
C11 C10 H10 118.8 . . ?
C10 C11 H11 121.2 . . ?
C12 C11 C10 117.6(4) . . ?
C12 C11 H11 121.2 . . ?
N3 C12 C11 121.7(3) . . ?
N3 C12 H12 119.1 . . ?
C11 C12 H12 119.1 . . ?
N5 C13 C14 130.3(4) . . ?
N5 C13 C18 108.9(3) . . ?
C14 C13 C18 120.8(4) . . ?
C13 C14 H14 121.8 . . ?
C15 C14 C13 116.5(5) . . ?
C15 C14 H14 121.8 . . ?
C14 C15 H15 119.1 . . ?
C14 C15 C16 121.8(4) . . ?
C16 C15 H15 119.1 . . ?
C15 C16 H16 119.1 . . ?
C17 C16 C15 121.9(5) . . ?
C17 C16 H16 119.1 . . ?
C16 C17 H17 121.7 . . ?
C16 C17 C18 116.7(5) . . ?
C18 C17 H17 121.7 . . ?
N6 C18 C13 106.2(3) . . ?
N6 C18 C17 131.3(4) . . ?
C17 C18 C13 122.5(4) . . ?
N5 C19 N6 113.3(3) . . ?
N5 C19 C21 119.6(3) . . ?
N6 C19 C21 127.0(3) . . ?
N6 C20 H20A 109.5 . . ?
N6 C20 H20B 109.5 . . ?
N6 C20 H20C 109.5 . . ?
H20A C20 H20B 109.5 . . ?
H20A C20 H20C 109.5 . . ?
H20B C20 H20C 109.5 . . ?
N7 C21 C19 113.8(3) . . ?
N8 C21 N7 126.6(3) . . ?
N8 C21 C19 119.5(3) . . ?
N8 C22 H22 118.4 . . ?
N8 C22 C23 123.1(4) . . ?
C23 C22 H22 118.4 . . ?
C22 C23 H23 121.5 . . ?
C22 C23 C24 117.1(4) . . ?
C24 C23 H23 121.5 . . ?
N7 C24 C23 121.7(4) . . ?
N7 C24 H24 119.1 . . ?
C23 C24 H24 119.1 . . ?
C25A N9A Zn1A 134.3(5) . . ?
C31A N9A Zn1A 121.8(9) . . ?
C31A N9A C25A 103.5(11) . . ?
C30A N10A C32A 118.6(16) . . ?
C31A N10A C30A 106.5(10) . . ?
C31A N10A C32A 133.9(17) . . ?
C33A N11A Zn1A 108.9(4) . . ?
C33A N11A C36A 119.4(7) . . ?
C36A N11A Zn1A 131.4(6) . . ?
C34A N12A C33A 125.5(8) . . ?
N9A C25A C26A 126.0(9) . . ?
C30A C25A N9A 108.0(6) . . ?
C30A C25A C26A 126.0(9) . . ?
C25A C26A H26A 124.6 . . ?
C27A C26A C25A 110.7(8) . . ?
C27A C26A H26A 124.6 . . ?
C26A C27A H27A 114.8 . . ?
C28A C27A C26A 130.4(9) . . ?
C28A C27A H27A 114.8 . . ?
C27A C28A H28A 121.8 . . ?
C27A C28A C29A 116.4(8) . . ?
C29A C28A H28A 121.8 . . ?
C28A C29A H29A 120.2 . . ?
C30A C29A C28A 119.5(8) . . ?
C30A C29A H29A 120.2 . . ?
N10A C30A C25A 107.2(7) . . ?
N10A C30A C29A 136.0(8) . . ?
C25A C30A C29A 116.8(7) . . ?
N9A C31A C33A 117.9(16) . . ?
N10A C31A N9A 114.3(13) . . ?
N10A C31A C33A 125.7(16) . . ?
N10A C32A H32A 109.5 . . ?
N10A C32A H32B 109.5 . . ?
N10A C32A H32C 109.5 . . ?
H32A C32A H32B 109.5 . . ?
H32A C32A H32C 109.5 . . ?
H32B C32A H32C 109.5 . . ?
N11A C33A N12A 124.1(7) . . ?
N11A C33A C31A 116.5(11) . . ?
N12A C33A C31A 119.1(11) . . ?
N12A C34A H34A 123.2 . . ?
N12A C34A C35A 113.6(8) . . ?
C35A C34A H34A 123.2 . . ?
C34A C35A H35A 117.9 . . ?
C34A C35A C36A 124.2(7) . . ?
C36A C35A H35A 117.9 . . ?
N11A C36A C35A 112.4(7) . . ?
N11A C36A H36A 123.8 . . ?
C35A C36A H36A 123.8 . . ?
C25B N9B Zn1B 140.2(7) . . ?
C31B N9B Zn1B 116.1(12) . . ?
C31B N9B C25B 103.7(13) . . ?
C30B N10B C31B 108.3(14) . . ?
C30B N10B C32B 118(2) . . ?
C31B N10B C32B 134(2) . . ?
C33B N11B Zn1B 115.5(6) . . ?
C33B N11B C34B 115.7(9) . . ?
C34B N11B Zn1B 128.9(7) . . ?
C33B N12B C36B 114.5(9) . . ?
N9B C25B C30B 107.3(9) . . ?
C26B C25B N9B 129.2(11) . . ?
C26B C25B C30B 123.5(10) . . ?
C25B C26B H26B 116.2 . . ?
C27B C26B C25B 127.6(11) . . ?
C27B C26B H26B 116.2 . . ?
C26B C27B H27B 127.1 . . ?
C26B C27B C28B 105.7(9) . . ?
C28B C27B H27B 127.1 . . ?
C27B C28B H28B 115.5 . . ?
C29B C28B C27B 129.0(9) . . ?
C29B C28B H28B 115.5 . . ?
C28B C29B H29B 122.5 . . ?
C30B C29B C28B 115.0(10) . . ?
C30B C29B H29B 122.5 . . ?
N10B C30B C25B 107.0(9) . . ?
N10B C30B C29B 136.7(10) . . ?
C29B C30B C25B 116.3(9) . . ?
N9B C31B N10B 112.8(17) . . ?
N9B C31B C33B 117(2) . . ?
N10B C31B C33B 128(2) . . ?
N10B C32B H32D 109.5 . . ?
N10B C32B H32E 109.5 . . ?
N10B C32B H32F 109.5 . . ?
H32D C32B H32E 109.5 . . ?
H32D C32B H32F 109.5 . . ?
H32E C32B H32F 109.5 . . ?
N11B C33B N12B 129.7(9) . . ?
N11B C33B C31B 114.7(15) . . ?
N12B C33B C31B 115.2(15) . . ?
N11B C34B H34B 117.2 . . ?
N11B C34B C35B 125.7(10) . . ?
C35B C34B H34B 117.2 . . ?
C34B C35B H35B 124.8 . . ?
C34B C35B C36B 110.3(9) . . ?
C36B C35B H35B 124.8 . . ?
N12B C36B C35B 123.7(10) . . ?
N12B C36B H36B 118.2 . . ?
C35B C36B H36B 118.2 . . ?
O2 Cl1 O1 109.8(3) . . ?
O2 Cl1 O3 108.0(2) . . ?
O3 Cl1 O1 109.0(2) . . ?
O4 Cl1 O1 109.5(2) . . ?
O4 Cl1 O2 109.2(3) . . ?
O4 Cl1 O3 111.4(2) . . ?
O5 Cl2 O6 108.1(3) . . ?
O7 Cl2 O5 109.6(2) . . ?
O7 Cl2 O6 106.1(3) . . ?
O8 Cl2 O5 111.2(3) . . ?
O8 Cl2 O6 110.1(4) . . ?
O8 Cl2 O7 111.5(3) . . ?
N13 C37 C38 179.7(10) . . ?
C37 C38 H38A 109.5 . . ?
C37 C38 H38B 109.5 . . ?
C37 C38 H38C 109.5 . . ?
H38A C38 H38B 109.5 . . ?
H38A C38 H38C 109.5 . . ?
H38B C38 H38C 109.5 . . ?
N14 C39 C40 179.1(10) . . ?
C39 C40 H40A 109.5 . . ?
C39 C40 H40B 109.5 . . ?
C39 C40 H40C 109.5 . . ?
H40A C40 H40B 109.5 . . ?
H40A C40 H40C 109.5 . . ?
H40B C40 H40C 109.5 . . ?
N43A C41A C42A 171(4) . . ?
C41A C42A H42A 109.5 . . ?
C41A C42A H42B 109.5 . . ?
C41A C42A H42C 109.5 . . ?
H42A C42A H42B 109.5 . . ?
H42A C42A H42C 109.5 . . ?
H42B C42A H42C 109.5 . . ?
H41A C41B H41B 109.5 . . ?
H41A C41B H41C 109.5 . . ?
H41B C41B H41C 109.5 . . ?
C42B C41B H41A 109.5 . . ?
C42B C41B H41B 109.5 . . ?
C42B C41B H41C 109.5 . . ?
N43B C42B C41B 146(3) . . ?
H41D C41C H41E 109.5 . . ?
H41D C41C H41F 109.5 . . ?
H41E C41C H41F 109.5 . . ?
C42C C41C H41D 109.5 . . ?
C42C C41C H41E 109.5 . . ?
C42C C41C H41F 109.5 . . ?
N44 C42C C41C 123(3) . . ?

loop_
_geom_bond_atom_site_label_1
_geom_bond_atom_site_label_2
_geom_bond_distance
_geom_bond_site_symmetry_2
_geom_bond_publ_flag
Zn1A N1 2.183(4) . ?
Zn1A N3 2.055(4) . ?
Zn1A N5 2.249(4) . ?
Zn1A N7 2.173(4) . ?
Zn1A N9A 2.065(6) . ?
Zn1A N11A 2.498(6) . ?
Zn1B N1 2.061(4) . ?
Zn1B N3 2.429(4) . ?
Zn1B N5 1.973(4) . ?
Zn1B N7 2.373(4) . ?
Zn1B N9B 2.113(7) . ?
Zn1B N11B 2.207(8) . ?
N1 C1 1.377(5) . ?
N1 C7 1.327(5) . ?
N2 C6 1.380(5) . ?
N2 C7 1.355(4) . ?
N2 C8 1.462(4) . ?
N3 C9 1.340(4) . ?
N3 C12 1.340(5) . ?
N4 C9 1.326(5) . ?
N4 C10 1.340(5) . ?
N5 C13 1.385(5) . ?
N5 C19 1.323(4) . ?
N6 C18 1.379(5) . ?
N6 C19 1.346(5) . ?
N6 C20 1.468(5) . ?
N7 C21 1.337(5) . ?
N7 C24 1.328(5) . ?
N8 C21 1.321(5) . ?
N8 C22 1.334(5) . ?
C1 C2 1.402(6) . ?
C1 C6 1.400(5) . ?
C2 H2 0.9500 . ?
C2 C3 1.359(7) . ?
C3 H3 0.9500 . ?
C3 C4 1.407(7) . ?
C4 H4 0.9500 . ?
C4 C5 1.369(6) . ?
C5 H5 0.9500 . ?
C5 C6 1.388(6) . ?
C7 C9 1.465(5) . ?
C8 H8A 0.9800 . ?
C8 H8B 0.9800 . ?
C8 H8C 0.9800 . ?
C10 H10 0.9500 . ?
C10 C11 1.368(6) . ?
C11 H11 0.9500 . ?
C11 C12 1.361(6) . ?
C12 H12 0.9500 . ?
C13 C14 1.393(5) . ?
C13 C18 1.395(6) . ?
C14 H14 0.9500 . ?
C14 C15 1.387(8) . ?
C15 H15 0.9500 . ?
C15 C16 1.402(9) . ?
C16 H16 0.9500 . ?
C16 C17 1.363(7) . ?
C17 H17 0.9500 . ?
C17 C18 1.386(6) . ?
C19 C21 1.471(5) . ?
C20 H20A 0.9800 . ?
C20 H20B 0.9800 . ?
C20 H20C 0.9800 . ?
C22 H22 0.9500 . ?
C22 C23 1.366(6) . ?
C23 H23 0.9500 . ?
C23 C24 1.366(6) . ?
C24 H24 0.9500 . ?
N9A C25A 1.412(11) . ?
N9A C31A 1.33(2) . ?
N10A C30A 1.367(9) . ?
N10A C31A 1.32(2) . ?
N10A C32A 1.42(4) . ?
N11A C33A 1.307(11) . ?
N11A C36A 1.336(9) . ?
N12A C33A 1.315(12) . ?
N12A C34A 1.268(10) . ?
C25A C26A 1.417(11) . ?
C25A C30A 1.383(14) . ?
C26A H26A 0.9500 . ?
C26A C27A 1.346(14) . ?
C27A H27A 0.9500 . ?
C27A C28A 1.336(13) . ?
C28A H28A 0.9500 . ?
C28A C29A 1.420(10) . ?
C29A H29A 0.9500 . ?
C29A C30A 1.407(11) . ?
C31A C33A 1.49(2) . ?
C32A H32A 0.9800 . ?
C32A H32B 0.9800 . ?
C32A H32C 0.9800 . ?
C34A H34A 0.9500 . ?
C34A C35A 1.334(12) . ?
C35A H35A 0.9500 . ?
C35A C36A 1.515(13) . ?
C36A H36A 0.9500 . ?
N9B C25B 1.404(12) . ?
N9B C31B 1.31(3) . ?
N10B C30B 1.277(12) . ?
N10B C31B 1.38(3) . ?
N10B C32B 1.46(6) . ?
N11B C33B 1.276(15) . ?
N11B C34B 1.360(12) . ?
N12B C33B 1.337(17) . ?
N12B C36B 1.364(12) . ?
C25B C26B 1.376(14) . ?
C25B C30B 1.447(17) . ?
C26B H26B 0.9500 . ?
C26B C27B 1.367(15) . ?
C27B H27B 0.9500 . ?
C27B C28B 1.510(15) . ?
C28B H28B 0.9500 . ?
C28B C29B 1.463(13) . ?
C29B H29B 0.9500 . ?
C29B C30B 1.412(13) . ?
C31B C33B 1.53(3) . ?
C32B H32D 0.9800 . ?
C32B H32E 0.9800 . ?
C32B H32F 0.9800 . ?
C34B H34B 0.9500 . ?
C34B C35B 1.411(18) . ?
C35B H35B 0.9500 . ?
C35B C36B 1.469(16) . ?
C36B H36B 0.9500 . ?
Cl1 O1 1.445(4) . ?
Cl1 O2 1.420(4) . ?
Cl1 O3 1.432(3) . ?
Cl1 O4 1.416(4) . ?
Cl2 O5 1.421(3) . ?
Cl2 O6 1.466(6) . ?
Cl2 O7 1.417(4) . ?
Cl2 O8 1.405(5) . ?
N13 C37 1.118(8) . ?
C37 C38 1.428(9) . ?
C38 H38A 0.9800 . ?
C38 H38B 0.9800 . ?
C38 H38C 0.9800 . ?
N14 C39 1.126(10) . ?
C39 C40 1.397(13) . ?
C40 H40A 0.9800 . ?
C40 H40B 0.9800 . ?
C40 H40C 0.9800 . ?
N43A C41A 1.178(18) . ?
C41A C42A 1.553(18) . ?
C42A H42A 0.9800 . ?
C42A H42B 0.9800 . ?
C42A H42C 0.9800 . ?
N43B C42B 1.229(18) . ?
C41B H41A 0.9800 . ?
C41B H41B 0.9800 . ?
C41B H41C 0.9800 . ?
C41B C42B 1.520(18) . ?
N44 C42C 1.250(19) . ?
C41C H41D 0.9800 . ?
C41C H41E 0.9800 . ?
C41C H41F 0.9800 . ?
C41C C42C 1.582(19) . ?

loop_
_geom_torsion_atom_site_label_1
_geom_torsion_atom_site_label_2
_geom_torsion_atom_site_label_3
_geom_torsion_atom_site_label_4
_geom_torsion
_geom_torsion_site_symmetry_1
_geom_torsion_site_symmetry_2
_geom_torsion_site_symmetry_3
_geom_torsion_site_symmetry_4
_geom_torsion_publ_flag
Zn1A N1 C1 C2 17.3(9) . . . . ?
Zn1A N1 C1 C6 -164.7(4) . . . . ?
Zn1A N1 C7 N2 171.2(2) . . . . ?
Zn1A N1 C7 C9 -8.6(4) . . . . ?
Zn1A N3 C9 N4 -176.7(3) . . . . ?
Zn1A N3 C9 C7 3.7(4) . . . . ?
Zn1A N3 C12 C11 174.8(3) . . . . ?
Zn1A N5 C13 C14 18.9(6) . . . . ?
Zn1A N5 C13 C18 -162.9(3) . . . . ?
Zn1A N5 C19 N6 168.1(2) . . . . ?
Zn1A N5 C19 C21 -14.7(4) . . . . ?
Zn1A N7 C21 N8 177.5(3) . . . . ?
Zn1A N7 C21 C19 -0.6(4) . . . . ?
Zn1A N7 C24 C23 -178.1(4) . . . . ?
Zn1A N9A C25A C26A 2.4(13) . . . . ?
Zn1A N9A C25A C30A -176.3(5) . . . . ?
Zn1A N9A C31A N10A -179.0(8) . . . . ?
Zn1A N9A C31A C33A -14.5(15) . . . . ?
Zn1A N11A C33A N12A 173.3(6) . . . . ?
Zn1A N11A C33A C31A -12.5(9) . . . . ?
Zn1A N11A C36A C35A -168.0(5) . . . . ?
Zn1B N1 C1 C2 4.5(8) . . . . ?
Zn1B N1 C1 C6 -177.5(3) . . . . ?
Zn1B N1 C7 N2 178.7(3) . . . . ?
Zn1B N1 C7 C9 -1.1(5) . . . . ?
Zn1B N3 C9 N4 175.4(3) . . . . ?
Zn1B N3 C9 C7 -4.2(4) . . . . ?
Zn1B N3 C12 C11 -175.9(3) . . . . ?
Zn1B N5 C13 C14 4.5(6) . . . . ?
Zn1B N5 C13 C18 -177.2(3) . . . . ?
Zn1B N5 C19 N6 177.4(2) . . . . ?
Zn1B N5 C19 C21 -5.4(4) . . . . ?
Zn1B N7 C21 N8 168.4(3) . . . . ?
Zn1B N7 C21 C19 -9.7(4) . . . . ?
Zn1B N7 C24 C23 -165.8(3) . . . . ?
Zn1B N9B C25B C26B -2.1(17) . . . . ?
Zn1B N9B C25B C30B 178.4(6) . . . . ?
Zn1B N9B C31B N10B -173.3(11) . . . . ?
Zn1B N9B C31B C33B -9.5(18) . . . . ?
Zn1B N11B C33B N12B 178.6(10) . . . . ?
Zn1B N11B C33B C31B -8.3(13) . . . . ?
Zn1B N11B C34B C35B 178.3(8) . . . . ?
N1 C1 C2 C3 -179.9(6) . . . . ?
N1 C1 C6 N2 -0.3(5) . . . . ?
N1 C1 C6 C5 -179.6(4) . . . . ?
N1 C7 C9 N3 3.8(5) . . . . ?
N1 C7 C9 N4 -175.8(3) . . . . ?
N2 C7 C9 N3 -175.9(3) . . . . ?
N2 C7 C9 N4 4.5(6) . . . . ?
N4 C10 C11 C12 -1.1(6) . . . . ?
N5 C13 C14 C15 178.1(4) . . . . ?
N5 C13 C18 N6 0.0(4) . . . . ?
N5 C13 C18 C17 -178.1(4) . . . . ?
N5 C19 C21 N7 10.7(4) . . . . ?
N5 C19 C21 N8 -167.5(3) . . . . ?
N6 C19 C21 N7 -172.5(3) . . . . ?
N6 C19 C21 N8 9.3(5) . . . . ?
N8 C22 C23 C24 0.8(7) . . . . ?
C1 N1 C7 N2 1.4(5) . . . . ?
C1 N1 C7 C9 -178.4(3) . . . . ?
C1 C2 C3 C4 -1.6(11) . . . . ?
C2 C1 C6 N2 178.0(5) . . . . ?
C2 C1 C6 C5 -1.3(7) . . . . ?
C2 C3 C4 C5 -0.3(11) . . . . ?
C3 C4 C5 C6 1.3(9) . . . . ?
C4 C5 C6 N2 -179.6(5) . . . . ?
C4 C5 C6 C1 -0.5(7) . . . . ?
C6 N2 C7 N1 -1.6(4) . . . . ?
C6 N2 C7 C9 178.1(3) . . . . ?
C6 C1 C2 C3 2.3(9) . . . . ?
C7 N1 C1 C2 -178.6(5) . . . . ?
C7 N1 C1 C6 -0.7(5) . . . . ?
C7 N2 C6 C1 1.1(4) . . . . ?
C7 N2 C6 C5 -179.7(5) . . . . ?
C8 N2 C6 C1 176.4(4) . . . . ?
C8 N2 C6 C5 -4.4(7) . . . . ?
C8 N2 C7 N1 -176.5(4) . . . . ?
C8 N2 C7 C9 3.3(6) . . . . ?
C9 N3 C12 C11 -0.9(5) . . . . ?
C9 N4 C10 C11 -0.2(6) . . . . ?
C10 N4 C9 N3 1.1(6) . . . . ?
C10 N4 C9 C7 -179.3(3) . . . . ?
C10 C11 C12 N3 1.7(6) . . . . ?
C12 N3 C9 N4 -0.6(5) . . . . ?
C12 N3 C9 C7 179.9(3) . . . . ?
C13 N5 C19 N6 -0.6(4) . . . . ?
C13 N5 C19 C21 176.6(3) . . . . ?
C13 C14 C15 C16 -0.1(8) . . . . ?
C14 C13 C18 N6 178.4(3) . . . . ?
C14 C13 C18 C17 0.3(6) . . . . ?
C14 C15 C16 C17 -0.2(10) . . . . ?
C15 C16 C17 C18 0.5(9) . . . . ?
C16 C17 C18 N6 -178.1(5) . . . . ?
C16 C17 C18 C13 -0.6(7) . . . . ?
C18 N6 C19 N5 0.7(4) . . . . ?
C18 N6 C19 C21 -176.3(3) . . . . ?
C18 C13 C14 C15 0.0(6) . . . . ?
C19 N5 C13 C14 -177.9(4) . . . . ?
C19 N5 C13 C18 0.4(4) . . . . ?
C19 N6 C18 C13 -0.4(4) . . . . ?
C19 N6 C18 C17 177.5(5) . . . . ?
C20 N6 C18 C13 176.2(3) . . . . ?
C20 N6 C18 C17 -5.9(7) . . . . ?
C20 N6 C19 N5 -175.7(3) . . . . ?
C20 N6 C19 C21 7.3(6) . . . . ?
C21 N7 C24 C23 -0.8(7) . . . . ?
C21 N8 C22 C23 -1.5(6) . . . . ?
C22 N8 C21 N7 1.1(5) . . . . ?
C22 N8 C21 C19 179.1(3) . . . . ?
C22 C23 C24 N7 0.4(7) . . . . ?
C24 N7 C21 N8 0.0(6) . . . . ?
C24 N7 C21 C19 -178.1(4) . . . . ?
N9A C25A C26A C27A -178.9(8) . . . . ?
N9A C25A C30A N10A -1.2(9) . . . . ?
N9A C25A C30A C29A 179.4(6) . . . . ?
N9A C31A C33A N11A 18.4(14) . . . . ?
N9A C31A C33A N12A -167.1(9) . . . . ?
N10A C31A C33A N11A -179.1(9) . . . . ?
N10A C31A C33A N12A -4.6(16) . . . . ?
N12A C34A C35A C36A 10.2(11) . . . . ?
C25A N9A C31A N10A 6.9(14) . . . . ?
C25A N9A C31A C33A 171.3(10) . . . . ?
C25A C26A C27A C28A -2.8(15) . . . . ?
C26A C25A C30A N10A -179.8(8) . . . . ?
C26A C25A C30A C29A 0.8(13) . . . . ?
C26A C27A C28A C29A 5.3(15) . . . . ?
C27A C28A C29A C30A -4.4(11) . . . . ?
C28A C29A C30A N10A -177.5(8) . . . . ?
C28A C29A C30A C25A 1.8(10) . . . . ?
C30A N10A C31A N9A -7.8(14) . . . . ?
C30A N10A C31A C33A -170.9(10) . . . . ?
C30A C25A C26A C27A -0.5(13) . . . . ?
C31A N9A C25A C26A 175.4(10) . . . . ?
C31A N9A C25A C30A -3.2(10) . . . . ?
C31A N10A C30A C25A 5.1(10) . . . . ?
C31A N10A C30A C29A -175.5(10) . . . . ?
C32A N10A C30A C25A 176(2) . . . . ?
C32A N10A C30A C29A -5(2) . . . . ?
C32A N10A C31A N9A -176(3) . . . . ?
C32A N10A C31A C33A 21(3) . . . . ?
C33A N11A C36A C35A 5.4(10) . . . . ?
C33A N12A C34A C35A -5.5(11) . . . . ?
C34A N12A C33A N11A 1.2(12) . . . . ?
C34A N12A C33A C31A -172.9(8) . . . . ?
C34A C35A C36A N11A -10.4(11) . . . . ?
C36A N11A C33A N12A -1.4(11) . . . . ?
C36A N11A C33A C31A 172.8(8) . . . . ?
N9B C25B C26B C27B 168.7(10) . . . . ?
N9B C25B C30B N10B -0.1(10) . . . . ?
N9B C25B C30B C29B 179.6(8) . . . . ?
N9B C31B C33B N11B 12.1(19) . . . . ?
N9B C31B C33B N12B -173.8(12) . . . . ?
N10B C31B C33B N11B 172.9(15) . . . . ?
N10B C31B C33B N12B -13(2) . . . . ?
N11B C34B C35B C36B 5.6(16) . . . . ?
C25B N9B C31B N10B 9.7(18) . . . . ?
C25B N9B C31B C33B 173.5(12) . . . . ?
C25B C26B C27B C28B 18.5(15) . . . . ?
C26B C25B C30B N10B -179.7(9) . . . . ?
C26B C25B C30B C29B 0.0(14) . . . . ?
C26B C27B C28B C29B -18.5(13) . . . . ?
C27B C28B C29B C30B 10.3(13) . . . . ?
C28B C29B C30B N10B 179.8(10) . . . . ?
C28B C29B C30B C25B 0.2(12) . . . . ?
C30B N10B C31B N9B -10(2) . . . . ?
C30B N10B C31B C33B -171.8(15) . . . . ?
C30B C25B C26B C27B -11.8(17) . . . . ?
C31B N9B C25B C26B 173.8(13) . . . . ?
C31B N9B C25B C30B -5.8(13) . . . . ?
C31B N10B C30B C25B 5.8(13) . . . . ?
C31B N10B C30B C29B -173.8(14) . . . . ?
C32B N10B C30B C25B -178(3) . . . . ?
C32B N10B C30B C29B 3(3) . . . . ?
C32B N10B C31B N9B 174(3) . . . . ?
C32B N10B C31B C33B 13(4) . . . . ?
C33B N11B C34B C35B -1.2(15) . . . . ?
C33B N12B C36B C35B 6.2(15) . . . . ?
C34B N11B C33B N12B -1.8(16) . . . . ?
C34B N11B C33B C31B 171.3(11) . . . . ?
C34B C35B C36B N12B -8.2(15) . . . . ?
C36B N12B C33B N11B -0.7(17) . . . . ?
C36B N12B C33B C31B -173.8(11) . . . . ?

loop_
_exptl_oxdiff_crystal_face_indexfrac_h
_exptl_oxdiff_crystal_face_indexfrac_k
_exptl_oxdiff_crystal_face_indexfrac_l
_exptl_oxdiff_crystal_face_x
_exptl_oxdiff_crystal_face_y
_exptl_oxdiff_crystal_face_z
0.0011 0.0001 -0.9993 0.0333 0.0373 0.1088
0.0001 -0.9991 -0.0007 -0.1105 -0.0495 -0.0002
5.9863 6.9904 8.0002 0.0398 0.6729 -0.7355
0.9993 -0.0005 0.0001 -0.0778 0.1042 0.0223
-0.0001 0.9991 0.0007 0.1105 0.0495 0.0002
-3.9914 -2.9951 -4.9992 0.1465 -0.3786 0.4544
-0.9993 0.0005 -0.0001 0.0778 -0.1042 -0.0223
